data_4515164
loop_
_publ_author_name
'Finelli, Alba'
'H\'erault, Nelly'
'Crochet, Aur\'elien'
'Fromm, Katharina M.'

_publ_section_title
;
 Compartmentalization of Alkaline-Earth Metals in Salen-Type Cu- and
 Ni-Complexes in Solution and in the Solid State.
;
_journal_issue 6
_journal_name_full 'ACS omega'
_journal_page_first 10231
_journal_page_last 10242
_journal_paper_doi 10.1021/acsomega.9b00365
_journal_volume 4
_journal_year 2019
_chemical_formula_moiety 'C18 H20 N4 Ni O11 Sr'
_chemical_formula_sum 'C18 H20 N4 Ni O11 Sr'
_chemical_formula_weight 614.71
_chemical_name_systematic 'Nickel(II) Strontium(II) dimethoxysalen'
_space_group_crystal_system orthorhombic
_space_group_IT_number 33
_space_group_name_Hall 'P 2c -2n'
_space_group_name_H-M_alt 'P n a 21'
_symmetry_space_group_name_Hall 'P 2c -2n'
_symmetry_space_group_name_H-M 'P n a 21'
_atom_sites_solution_hydrogens mixed
_atom_sites_solution_primary dual
_audit_creation_date 2018-07-06
_audit_creation_method
;
Olex2 1.2
(compiled 2018.05.29 svn.r3508 for OlexSys, GUI svn.r5506)
;
_cell_angle_alpha 90
_cell_angle_beta 90
_cell_angle_gamma 90
_cell_formula_units_Z 4
_cell_length_a 22.5345(8)
_cell_length_b 8.6074(3)
_cell_length_c 11.1107(4)
_cell_measurement_reflns_used 15910
_cell_measurement_temperature 200
_cell_measurement_theta_max 25.75
_cell_measurement_theta_min 1.81
_cell_volume 2155.07(13)
_computing_cell_refinement 'X-Area (Stoe & Cie, 2009)'
_computing_data_collection 'X-Area (Stoe & Cie, 2009)'
_computing_data_reduction 'X-RED32(Stoe & Cie, 2009)'
_computing_molecular_graphics 'Olex2 (Dolomanov et al., 2009)'
_computing_publication_material 'Olex2 (Dolomanov et al., 2009)'
_computing_structure_refinement 'ShelXL (Sheldrick, 2015)'
_computing_structure_solution 'ShelXT (Sheldrick, 2015)'
_diffrn_ambient_temperature 200
_diffrn_detector_area_resol_mean 6.67
_diffrn_measured_fraction_theta_full 1.000
_diffrn_measured_fraction_theta_max 1.000
_diffrn_measurement_device_type 'STOE IPDS2'
_diffrn_measurement_method 'rotation method'
_diffrn_radiation_monochromator graphite
_diffrn_radiation_probe x-ray
_diffrn_radiation_type MoK\a
_diffrn_radiation_wavelength 0.71073
_diffrn_reflns_av_R_equivalents 0.0625
_diffrn_reflns_av_unetI/netI 0.0325
_diffrn_reflns_Laue_measured_fraction_full 1.000
_diffrn_reflns_Laue_measured_fraction_max 1.000
_diffrn_reflns_limit_h_max 26
_diffrn_reflns_limit_h_min -26
_diffrn_reflns_limit_k_max 10
_diffrn_reflns_limit_k_min -10
_diffrn_reflns_limit_l_max 13
_diffrn_reflns_limit_l_min -13
_diffrn_reflns_number 26222
_diffrn_reflns_point_group_measured_fraction_full 0.999
_diffrn_reflns_point_group_measured_fraction_max 0.999
_diffrn_reflns_theta_full 24.998
_diffrn_reflns_theta_max 24.998
_diffrn_reflns_theta_min 1.807
_diffrn_source 'fine-focus sealed tube'
_diffrn_source_type 'Stoe IPDS2'
_exptl_absorpt_coefficient_mu 3.420
_exptl_absorpt_correction_T_max 0.8743
_exptl_absorpt_correction_T_min 0.6233
_exptl_absorpt_correction_type integration
_exptl_absorpt_process_details 'Stoe & Cie (2002). X-SHAPE. Stoe & Cie, Darmstadt, Germany'
_exptl_crystal_colour orange
_exptl_crystal_colour_primary orange
_exptl_crystal_density_diffrn 1.895
_exptl_crystal_description rhombohedral
_exptl_crystal_F_000 1240
_exptl_crystal_preparation 'slow diffusion'
_exptl_crystal_recrystallization_method 'ACN/EtOH -diethyl ether'
_exptl_crystal_size_max 0.24
_exptl_crystal_size_mid 0.13
_exptl_crystal_size_min 0.03
_refine_diff_density_max 0.209
_refine_diff_density_min -0.341
_refine_diff_density_rms 0.050
_refine_ls_abs_structure_details
;
 Refined as an inversion twin.
;
_refine_ls_abs_structure_Flack -0.015(7)
_refine_ls_extinction_method none
_refine_ls_goodness_of_fit_ref 0.990
_refine_ls_hydrogen_treatment mixed
_refine_ls_matrix_type full
_refine_ls_number_parameters 322
_refine_ls_number_reflns 3794
_refine_ls_number_restraints 1
_refine_ls_restrained_S_all 0.990
_refine_ls_R_factor_all 0.0285
_refine_ls_R_factor_gt 0.0235
_refine_ls_shift/su_max 0.001
_refine_ls_shift/su_mean 0.000
_refine_ls_structure_factor_coef Fsqd
_refine_ls_weighting_details 'w=1/[\s^2^(Fo^2^)+(0.0312P)^2^] where P=(Fo^2^+2Fc^2^)/3'
_refine_ls_weighting_scheme calc
_refine_ls_wR_factor_gt 0.0506
_refine_ls_wR_factor_ref 0.0520
_reflns_Friedel_coverage 0.891
_reflns_Friedel_fraction_full 0.998
_reflns_Friedel_fraction_max 0.998
_reflns_number_gt 3435
_reflns_number_total 3794
_reflns_threshold_expression 'I > 2\s(I)'
_cod_data_source_file ao9b00365_si_007.cif
_cod_data_source_block af89-5nisr
_cod_database_code 4515164
_shelx_shelxl_version_number 2018/3
_shelx_space_group_comment
;
The symmetry employed for this shelxl refinement is uniquely defined
by the following loop, which should always be used as a source of
symmetry information in preference to the above space-group names.
They are only intended as comments.
;
_shelx_estimated_absorpt_t_max 0.904
_shelx_estimated_absorpt_t_min 0.494
_olex2_refinement_description
;
1. Twinned data refinement
 Scales: 1.015(7)
 -0.015(7)
2. Fixed Uiso
 At 1.2 times of:
  All C(H) groups, All C(H,H) groups
 At 1.5 times of:
  All C(H,H,H) groups, All C(H,H,H,H) groups, All O(H) groups
3.a Riding coordinates:
 O11(H11A)
3.b Secondary CH2 refined with riding coordinates:
 C9(H9A,H9B), C10(H10A,H10B)
3.c Aromatic/amide H refined with riding coordinates:
 C3(H3), C4(H4), C5(H5), C8(H8), C11(H11), C15(H15), C16(H16), C17(H17)
3.d Idealised Me refined as rotating group:
 C1(H1A,H1B,H1C), C18(H18A,H18B,H18C)
;
_olex2_exptl_crystal_mounting_method '2-circle goniometer'
_olex2_submission_original_sample_id LNiSr
_olex2_submission_special_instructions 'No special instructions were received'

loop_
_space_group_symop_operation_xyz
'x, y, z'
'-x, -y, z+1/2'
'-x+1/2, y+1/2, z+1/2'
'x+1/2, -y+1/2, z'

loop_
_atom_site_label
_atom_site_type_symbol
_atom_site_fract_x
_atom_site_fract_y
_atom_site_fract_z
_atom_site_U_iso_or_equiv
_atom_site_adp_type
_atom_site_occupancy
_atom_site_site_symmetry_order
_atom_site_calc_flag
_atom_site_refinement_flags_posn
Sr1 Sr 0.40622(2) 0.91929(4) 0.70931(4) 0.02821(10) Uani 1 1 d .
Ni1 Ni 0.24822(2) 0.96777(6) 0.72760(6) 0.02901(13) Uani 1 1 d .
O1 O 0.39097(14) 0.6303(4) 0.6376(3) 0.0328(7) Uani 1 1 d .
O2 O 0.30143(13) 0.8112(3) 0.6878(3) 0.0313(8) Uani 1 1 d .
O3 O 0.31595(13) 1.0828(4) 0.7619(3) 0.0316(7) Uani 1 1 d .
O4 O 0.42115(14) 1.1958(4) 0.8073(3) 0.0339(7) Uani 1 1 d .
O5 O 0.4314(2) 0.9037(5) 0.9458(3) 0.0547(11) Uani 1 1 d .
O6 O 0.47081(17) 0.7176(4) 0.8453(3) 0.0461(9) Uani 1 1 d .
O7 O 0.46762(17) 0.7050(5) 1.0405(3) 0.0539(10) Uani 1 1 d .
O8 O 0.4079(2) 1.1217(5) 0.5270(4) 0.0606(11) Uani 1 1 d .
O9 O 0.39550(18) 1.0657(5) 0.3379(3) 0.0515(10) Uani 1 1 d .
O10 O 0.40270(19) 0.8838(5) 0.4722(3) 0.0473(10) Uani 1 1 d .
O11 O 0.51718(16) 0.9346(5) 0.6539(4) 0.0490(10) Uani 1 1 d .
H11A H 0.539110 0.929487 0.721141 0.073 Uiso 1 1 d R
N1 N 0.19609(17) 1.1263(5) 0.7634(4) 0.0342(9) Uani 1 1 d .
N2 N 0.18177(16) 0.8512(5) 0.6940(4) 0.0345(9) Uani 1 1 d .
N3 N 0.45714(18) 0.7734(5) 0.9454(4) 0.0370(10) Uani 1 1 d .
N4 N 0.40190(17) 1.0255(5) 0.4444(3) 0.0340(9) Uani 1 1 d .
C1 C 0.4406(2) 0.5383(6) 0.6004(5) 0.0405(11) Uani 1 1 d .
H1A H 0.440138 0.527256 0.512643 0.061 Uiso 1 1 calc GR
H1B H 0.438144 0.435415 0.637813 0.061 Uiso 1 1 calc GR
H1C H 0.477476 0.589379 0.625317 0.061 Uiso 1 1 calc GR
C2 C 0.3359(2) 0.5759(5) 0.6054(4) 0.0314(10) Uani 1 1 d .
C3 C 0.3257(2) 0.4339(6) 0.5520(4) 0.0380(12) Uani 1 1 d .
H3 H 0.357992 0.366666 0.534540 0.046 Uiso 1 1 calc R
C4 C 0.2675(3) 0.3884(6) 0.5234(5) 0.0394(12) Uani 1 1 d .
H4 H 0.260630 0.291831 0.484509 0.047 Uiso 1 1 calc R
C5 C 0.2208(2) 0.4832(6) 0.5515(5) 0.0394(12) Uani 1 1 d .
H5 H 0.181533 0.451418 0.532796 0.047 Uiso 1 1 calc R
C6 C 0.2304(2) 0.6274(6) 0.6079(4) 0.0338(11) Uani 1 1 d .
C7 C 0.2886(2) 0.6771(5) 0.6358(4) 0.0291(10) Uani 1 1 d .
C8 C 0.1798(2) 0.7181(6) 0.6414(4) 0.0348(11) Uani 1 1 d .
H8 H 0.141726 0.676757 0.623453 0.042 Uiso 1 1 calc R
C9 C 0.1251(2) 0.9225(6) 0.7341(5) 0.0423(12) Uani 1 1 d .
H9A H 0.115121 0.887347 0.816507 0.051 Uiso 1 1 calc R
H9B H 0.092412 0.892327 0.679405 0.051 Uiso 1 1 calc R
C10 C 0.13378(19) 1.0948(6) 0.7320(5) 0.0442(13) Uani 1 1 d .
H10A H 0.124782 1.136246 0.650883 0.053 Uiso 1 1 calc R
H10B H 0.106964 1.145288 0.790725 0.053 Uiso 1 1 calc R
C11 C 0.2090(2) 1.2609(6) 0.8078(4) 0.0374(11) Uani 1 1 d .
H11 H 0.177131 1.330533 0.822401 0.045 Uiso 1 1 calc R
C12 C 0.2675(2) 1.3136(6) 0.8365(4) 0.0334(11) Uani 1 1 d .
C13 C 0.3178(2) 1.2235(5) 0.8105(4) 0.0295(10) Uani 1 1 d .
C14 C 0.3737(2) 1.2875(5) 0.8389(4) 0.0304(10) Uani 1 1 d .
C15 C 0.3789(2) 1.4315(6) 0.8916(4) 0.0387(11) Uani 1 1 d .
H15 H 0.416961 1.470932 0.912099 0.046 Uiso 1 1 calc R
C16 C 0.3283(2) 1.5193(6) 0.9147(5) 0.0415(12) Uani 1 1 d .
H16 H 0.331947 1.619833 0.949165 0.050 Uiso 1 1 calc R
C17 C 0.2735(3) 1.4620(6) 0.8882(5) 0.0409(13) Uani 1 1 d .
H17 H 0.239236 1.522430 0.904724 0.049 Uiso 1 1 calc R
C18 C 0.4787(2) 1.2425(6) 0.8498(5) 0.0440(12) Uani 1 1 d .
H18A H 0.478031 1.250041 0.937834 0.066 Uiso 1 1 calc GR
H18B H 0.488938 1.343836 0.815453 0.066 Uiso 1 1 calc GR
H18C H 0.508296 1.165397 0.825234 0.066 Uiso 1 1 calc GR
H11B H 0.529(3) 0.991(8) 0.604(6) 0.066 Uiso 1 1 d R

loop_
_atom_site_aniso_label
_atom_site_aniso_U_11
_atom_site_aniso_U_22
_atom_site_aniso_U_33
_atom_site_aniso_U_23
_atom_site_aniso_U_13
_atom_site_aniso_U_12
Sr1 0.02676(18) 0.02675(17) 0.03113(18) -0.0011(2) 0.0000(2) -0.00006(15)
Ni1 0.0250(2) 0.0280(2) 0.0341(3) 0.0002(3) 0.0003(3) 0.00037(19)
O1 0.0297(18) 0.0269(16) 0.0418(19) 0.0006(14) 0.0000(13) 0.0016(13)
O2 0.0297(15) 0.0254(14) 0.039(2) -0.0023(14) 0.0005(13) -0.0033(11)
O3 0.0309(16) 0.0255(15) 0.0384(17) -0.0039(13) 0.0014(12) 0.0016(13)
O4 0.0297(18) 0.0319(17) 0.0401(19) -0.0055(14) -0.0043(13) -0.0027(14)
O5 0.074(3) 0.044(2) 0.046(2) 0.0009(18) -0.007(2) 0.018(2)
O6 0.052(2) 0.044(2) 0.042(2) -0.0027(17) 0.0001(17) 0.0003(17)
O7 0.054(2) 0.065(3) 0.043(2) 0.0177(19) -0.0082(18) 0.005(2)
O8 0.096(3) 0.035(2) 0.051(2) -0.0024(18) -0.005(2) 0.006(2)
O9 0.053(2) 0.067(3) 0.034(2) 0.0152(19) 0.0001(16) 0.0006(19)
O10 0.066(3) 0.034(2) 0.041(2) 0.0000(15) -0.0063(18) -0.001(2)
O11 0.033(2) 0.069(3) 0.044(2) 0.0151(19) 0.0009(15) -0.0048(18)
N1 0.032(2) 0.036(2) 0.035(2) 0.0013(17) 0.0010(16) 0.0002(17)
N2 0.0285(18) 0.039(2) 0.036(3) 0.001(2) -0.0012(19) -0.0008(14)
N3 0.035(2) 0.039(3) 0.038(2) 0.0033(19) -0.0052(16) -0.0045(19)
N4 0.029(2) 0.039(2) 0.034(2) 0.0007(18) 0.0003(16) 0.0014(18)
C1 0.037(3) 0.039(3) 0.046(3) -0.002(2) 0.012(2) 0.008(2)
C2 0.037(2) 0.026(2) 0.032(2) 0.0025(19) -0.0012(19) -0.0006(19)
C3 0.054(3) 0.024(3) 0.037(3) -0.002(2) 0.002(2) 0.002(2)
C4 0.054(3) 0.026(3) 0.039(3) -0.004(2) -0.003(2) -0.008(2)
C5 0.047(3) 0.034(3) 0.038(3) 0.004(2) -0.006(2) -0.013(2)
C6 0.036(3) 0.032(3) 0.033(2) 0.006(2) -0.003(2) -0.008(2)
C7 0.033(3) 0.026(2) 0.028(2) 0.0015(18) -0.0006(18) -0.0053(18)
C8 0.035(3) 0.038(3) 0.031(2) 0.007(2) -0.0028(19) -0.005(2)
C9 0.027(2) 0.055(3) 0.045(3) -0.007(3) 0.001(2) 0.000(2)
C10 0.026(2) 0.053(3) 0.054(4) -0.007(3) -0.004(2) 0.0085(19)
C11 0.036(3) 0.039(3) 0.036(3) 0.003(2) 0.006(2) 0.009(2)
C12 0.037(3) 0.030(3) 0.032(3) 0.000(2) 0.006(2) 0.005(2)
C13 0.037(3) 0.025(2) 0.027(2) 0.0017(19) 0.0007(18) 0.0015(19)
C14 0.037(3) 0.026(2) 0.029(2) 0.0015(19) -0.0018(19) 0.000(2)
C15 0.047(3) 0.030(3) 0.039(3) -0.001(2) -0.001(2) -0.003(2)
C16 0.057(4) 0.026(3) 0.042(3) -0.004(2) 0.001(2) 0.003(2)
C17 0.054(4) 0.027(3) 0.042(3) -0.001(2) 0.002(2) 0.010(3)
C18 0.038(3) 0.043(3) 0.051(3) -0.004(3) -0.012(2) -0.005(2)

loop_
_atom_type_symbol
_atom_type_description
_atom_type_scat_dispersion_real
_atom_type_scat_dispersion_imag
_atom_type_scat_source
C C 0.0033 0.0016 'International Tables Vol C Tables 4.2.6.8 and 6.1.1.4'
H H 0.0000 0.0000 'International Tables Vol C Tables 4.2.6.8 and 6.1.1.4'
N N 0.0061 0.0033 'International Tables Vol C Tables 4.2.6.8 and 6.1.1.4'
Ni Ni 0.3393 1.1124 'International Tables Vol C Tables 4.2.6.8 and 6.1.1.4'
O O 0.0106 0.0060 'International Tables Vol C Tables 4.2.6.8 and 6.1.1.4'
Sr Sr -1.5307 3.2498 'International Tables Vol C Tables 4.2.6.8 and 6.1.1.4'

loop_
_geom_angle_atom_site_label_1
_geom_angle_atom_site_label_2
_geom_angle_atom_site_label_3
_geom_angle
O1 Sr1 Ni1 89.86(7)
O1 Sr1 O4 173.23(10)
O1 Sr1 O5 105.99(11)
O1 Sr1 O6 68.61(11)
O1 Sr1 O8 112.86(11)
O1 Sr1 O10 65.63(11)
O1 Sr1 N3 85.53(11)
O1 Sr1 N4 89.28(11)
O2 Sr1 Ni1 29.44(6)
O2 Sr1 O1 60.41(9)
O2 Sr1 O4 119.07(9)
O2 Sr1 O5 105.57(13)
O2 Sr1 O6 108.33(11)
O2 Sr1 O8 100.38(13)
O2 Sr1 O10 80.63(12)
O2 Sr1 O11 153.46(12)
O2 Sr1 N3 105.79(10)
O2 Sr1 N4 89.39(10)
O3 Sr1 Ni1 29.43(7)
O3 Sr1 O1 119.21(10)
O3 Sr1 O2 58.82(10)
O3 Sr1 O4 60.51(9)
O3 Sr1 O5 88.39(12)
O3 Sr1 O6 130.80(11)
O3 Sr1 O8 79.90(12)
O3 Sr1 O10 105.54(11)
O3 Sr1 O11 143.37(12)
O3 Sr1 N3 108.87(11)
O3 Sr1 N4 91.70(10)
O4 Sr1 Ni1 89.90(7)
O4 Sr1 O5 67.38(11)
O4 Sr1 O6 106.15(10)
O4 Sr1 O8 73.91(12)
O4 Sr1 O10 121.14(11)
O4 Sr1 N3 88.25(10)
O4 Sr1 N4 97.49(11)
O5 Sr1 Ni1 99.17(11)
O5 Sr1 O6 46.69(12)
O5 Sr1 N3 23.59(11)
O5 Sr1 N4 162.43(12)
O6 Sr1 Ni1 124.94(8)
O6 Sr1 N3 23.40(10)
O6 Sr1 N4 137.35(11)
O8 Sr1 Ni1 88.94(10)
O8 Sr1 O5 140.32(13)
O8 Sr1 O6 145.95(13)
O8 Sr1 N3 153.21(13)
O8 Sr1 N4 23.59(11)
O10 Sr1 Ni1 92.29(9)
O10 Sr1 O5 165.92(12)
O10 Sr1 O6 119.57(12)
O10 Sr1 O8 47.37(12)
O10 Sr1 N3 142.92(12)
O10 Sr1 N4 23.85(11)
O11 Sr1 Ni1 165.73(9)
O11 Sr1 O1 95.90(12)
O11 Sr1 O4 85.91(12)
O11 Sr1 O5 91.80(14)
O11 Sr1 O6 69.31(12)
O11 Sr1 O8 76.80(13)
O11 Sr1 O10 78.34(13)
O11 Sr1 N3 82.24(11)
O11 Sr1 N4 77.74(11)
N3 Sr1 Ni1 111.29(8)
N4 Sr1 Ni1 89.33(7)
N4 Sr1 N3 158.68(11)
O2 Ni1 Sr1 42.44(9)
O2 Ni1 O3 84.57(13)
O3 Ni1 Sr1 42.21(9)
N1 Ni1 Sr1 136.88(13)
N1 Ni1 O2 178.39(17)
N1 Ni1 O3 94.85(16)
N2 Ni1 Sr1 137.04(12)
N2 Ni1 O2 94.67(15)
N2 Ni1 O3 179.17(16)
N2 Ni1 N1 85.93(17)
C1 O1 Sr1 120.5(3)
C2 O1 Sr1 121.2(3)
C2 O1 C1 116.2(4)
Ni1 O2 Sr1 108.12(12)
C7 O2 Sr1 124.2(3)
C7 O2 Ni1 126.6(3)
Ni1 O3 Sr1 108.36(13)
C13 O3 Sr1 125.1(3)
C13 O3 Ni1 126.5(3)
C14 O4 Sr1 121.6(3)
C14 O4 C18 117.2(4)
C18 O4 Sr1 120.2(3)
N3 O5 Sr1 97.9(3)
N3 O6 Sr1 96.7(3)
N4 O8 Sr1 97.1(3)
N4 O10 Sr1 97.6(3)
Sr1 O11 H11A 109.5
Sr1 O11 H11B 122(5)
H11A O11 H11B 115.4
C10 N1 Ni1 114.8(3)
C11 N1 Ni1 127.0(3)
C11 N1 C10 118.1(4)
C8 N2 Ni1 127.3(3)
C8 N2 C9 118.3(4)
C9 N2 Ni1 114.4(3)
O5 N3 Sr1 58.5(2)
O6 N3 Sr1 59.9(2)
O6 N3 O5 117.2(4)
O7 N3 Sr1 169.0(3)
O7 N3 O5 120.6(4)
O7 N3 O6 122.2(4)
O8 N4 Sr1 59.3(2)
O8 N4 O10 117.6(4)
O9 N4 Sr1 175.1(3)
O9 N4 O8 122.0(4)
O9 N4 O10 120.4(4)
O10 N4 Sr1 58.6(2)
O1 C1 H1A 109.5
O1 C1 H1B 109.5
O1 C1 H1C 109.5
H1A C1 H1B 109.5
H1A C1 H1C 109.5
H1B C1 H1C 109.5
O1 C2 C3 124.4(4)
O1 C2 C7 114.0(4)
C3 C2 C7 121.5(4)
C2 C3 H3 120.0
C2 C3 C4 120.0(5)
C4 C3 H3 120.0
C3 C4 H4 120.0
C5 C4 C3 120.0(5)
C5 C4 H4 120.0
C4 C5 H5 119.7
C4 C5 C6 120.6(5)
C6 C5 H5 119.7
C5 C6 C7 120.5(5)
C5 C6 C8 118.3(4)
C7 C6 C8 121.1(4)
O2 C7 C2 118.5(4)
O2 C7 C6 124.3(4)
C6 C7 C2 117.3(4)
N2 C8 C6 125.2(4)
N2 C8 H8 117.4
C6 C8 H8 117.4
N2 C9 H9A 110.3
N2 C9 H9B 110.3
N2 C9 C10 107.0(4)
H9A C9 H9B 108.6
C10 C9 H9A 110.3
C10 C9 H9B 110.3
N1 C10 C9 107.7(4)
N1 C10 H10A 110.2
N1 C10 H10B 110.2
C9 C10 H10A 110.2
C9 C10 H10B 110.2
H10A C10 H10B 108.5
N1 C11 H11 117.4
N1 C11 C12 125.3(5)
C12 C11 H11 117.4
C13 C12 C11 121.5(5)
C13 C12 C17 120.5(5)
C17 C12 C11 117.9(5)
O3 C13 C12 124.3(4)
O3 C13 C14 118.4(4)
C12 C13 C14 117.3(4)
O4 C14 C13 114.4(4)
O4 C14 C15 124.0(4)
C15 C14 C13 121.6(4)
C14 C15 H15 120.1
C14 C15 C16 119.8(5)
C16 C15 H15 120.1
C15 C16 H16 119.8
C17 C16 C15 120.4(5)
C17 C16 H16 119.8
C12 C17 H17 119.8
C16 C17 C12 120.4(5)
C16 C17 H17 119.8
O4 C18 H18A 109.5
O4 C18 H18B 109.5
O4 C18 H18C 109.5
H18A C18 H18B 109.5
H18A C18 H18C 109.5
H18B C18 H18C 109.5

loop_
_geom_bond_atom_site_label_1
_geom_bond_atom_site_label_2
_geom_bond_distance
Sr1 Ni1 3.5906(7)
Sr1 O1 2.635(3)
Sr1 O2 2.549(3)
Sr1 O3 2.542(3)
Sr1 O4 2.639(3)
Sr1 O5 2.692(4)
Sr1 O6 2.723(4)
Sr1 O8 2.672(4)
Sr1 O10 2.654(4)
Sr1 O11 2.578(4)
Sr1 N3 3.126(4)
Sr1 N4 3.083(4)
Ni1 O2 1.857(3)
Ni1 O3 1.859(3)
Ni1 N1 1.844(4)
Ni1 N2 1.841(4)
O1 C1 1.431(6)
O1 C2 1.374(6)
O2 C7 1.323(5)
O3 C13 1.326(5)
O4 C14 1.375(6)
O4 C18 1.437(6)
O5 N3 1.263(6)
O6 N3 1.250(5)
O7 N3 1.232(5)
O8 N4 1.243(6)
O9 N4 1.242(5)
O10 N4 1.258(6)
O11 H11A 0.8966
O11 H11B 0.78(7)
N1 C10 1.472(6)
N1 C11 1.293(7)
N2 C8 1.286(6)
N2 C9 1.485(6)
C1 H1A 0.9800
C1 H1B 0.9800
C1 H1C 0.9800
C2 C3 1.378(7)
C2 C7 1.417(6)
C3 H3 0.9500
C3 C4 1.403(8)
C4 H4 0.9500
C4 C5 1.368(8)
C5 H5 0.9500
C5 C6 1.406(7)
C6 C7 1.414(6)
C6 C8 1.432(7)
C8 H8 0.9500
C9 H9A 0.9900
C9 H9B 0.9900
C9 C10 1.496(7)
C10 H10A 0.9900
C10 H10B 0.9900
C11 H11 0.9500
C11 C12 1.429(7)
C12 C13 1.403(7)
C12 C17 1.407(8)
C13 C14 1.411(7)
C14 C15 1.376(7)
C15 H15 0.9500
C15 C16 1.393(8)
C16 H16 0.9500
C16 C17 1.360(8)
C17 H17 0.9500
C18 H18A 0.9800
C18 H18B 0.9800
C18 H18C 0.9800

loop_
_geom_torsion_atom_site_label_1
_geom_torsion_atom_site_label_2
_geom_torsion_atom_site_label_3
_geom_torsion_atom_site_label_4
_geom_torsion
Sr1 Ni1 O2 C7 -168.3(4)
Sr1 Ni1 O3 C13 -177.2(4)
Sr1 Ni1 N1 C10 167.0(3)
Sr1 Ni1 N1 C11 -10.1(5)
Sr1 Ni1 N2 C8 -7.2(5)
Sr1 Ni1 N2 C9 172.4(2)
Sr1 O1 C2 C3 170.9(4)
Sr1 O1 C2 C7 -11.4(5)
Sr1 O2 C7 C2 9.5(5)
Sr1 O2 C7 C6 -170.3(3)
Sr1 O3 C13 C12 178.5(3)
Sr1 O3 C13 C14 -1.8(5)
Sr1 O4 C14 C13 -2.2(5)
Sr1 O4 C14 C15 179.1(4)
Sr1 O5 N3 O6 12.3(4)
Sr1 O5 N3 O7 -167.2(4)
Sr1 O6 N3 O5 -12.1(4)
Sr1 O6 N3 O7 167.3(4)
Sr1 O8 N4 O9 174.4(4)
Sr1 O8 N4 O10 -5.9(5)
Sr1 O10 N4 O8 5.9(5)
Sr1 O10 N4 O9 -174.4(4)
Ni1 O2 C7 C2 176.0(3)
Ni1 O2 C7 C6 -3.8(6)
Ni1 O3 C13 C12 -4.7(6)
Ni1 O3 C13 C14 174.9(3)
Ni1 N1 C10 C9 26.4(5)
Ni1 N1 C11 C12 0.8(7)
Ni1 N2 C8 C6 5.9(7)
Ni1 N2 C9 C10 28.7(5)
O1 C2 C3 C4 179.4(4)
O1 C2 C7 O2 1.6(6)
O1 C2 C7 C6 -178.6(4)
O2 Ni1 O3 Sr1 3.13(15)
O2 Ni1 O3 C13 -174.0(4)
O2 Ni1 N2 C8 -10.0(4)
O2 Ni1 N2 C9 169.6(3)
O3 Ni1 O2 Sr1 -3.12(15)
O3 Ni1 O2 C7 -171.4(4)
O3 Ni1 N1 C10 171.5(3)
O3 Ni1 N1 C11 -5.5(4)
O3 C13 C14 O4 2.5(6)
O3 C13 C14 C15 -178.8(4)
O4 C14 C15 C16 176.7(4)
N1 Ni1 O3 Sr1 -175.36(15)
N1 Ni1 O3 C13 7.5(4)
N1 Ni1 N2 C8 168.5(4)
N1 Ni1 N2 C9 -11.9(3)
N1 C11 C12 C13 4.4(7)
N1 C11 C12 C17 -177.8(5)
N2 Ni1 O2 Sr1 177.20(17)
N2 Ni1 O2 C7 8.9(4)
N2 Ni1 N1 C10 -8.8(4)
N2 Ni1 N1 C11 174.2(4)
N2 C9 C10 N1 -33.3(5)
C1 O1 C2 C3 7.0(6)
C1 O1 C2 C7 -175.2(4)
C2 C3 C4 C5 -1.8(8)
C3 C2 C7 O2 179.4(4)
C3 C2 C7 C6 -0.7(6)
C3 C4 C5 C6 0.7(8)
C4 C5 C6 C7 0.4(7)
C4 C5 C6 C8 -176.6(5)
C5 C6 C7 O2 179.4(4)
C5 C6 C7 C2 -0.4(6)
C5 C6 C8 N2 179.6(5)
C7 C2 C3 C4 1.8(7)
C7 C6 C8 N2 2.7(7)
C8 N2 C9 C10 -151.7(4)
C8 C6 C7 O2 -3.7(7)
C8 C6 C7 C2 176.5(4)
C9 N2 C8 C6 -173.7(4)
C10 N1 C11 C12 -176.2(5)
C11 N1 C10 C9 -156.2(4)
C11 C12 C13 O3 -2.3(7)
C11 C12 C13 C14 178.1(4)
C11 C12 C17 C16 -178.4(5)
C12 C13 C14 O4 -177.8(4)
C12 C13 C14 C15 0.9(6)
C13 C12 C17 C16 -0.6(8)
C13 C14 C15 C16 -1.9(7)
C14 C15 C16 C17 1.6(8)
C15 C16 C17 C12 -0.4(8)
C17 C12 C13 O3 -180.0(5)
C17 C12 C13 C14 0.4(7)
C18 O4 C14 C13 -170.7(4)
C18 O4 C14 C15 10.6(6)

loop_
_twin_individual_id
_twin_individual_mass_fraction_refined
1 1.015(7)
2 -0.015(7)
